data_4084250
loop_
_publ_author_name
'Figliola, Carlotta'
'Male, Louise'
'Horton, Peter N.'
'Pitak, Mateusz B.'
'Coles, Simon J.'
'Horswell, Sarah L.'
'Grainger, Richard S.'

_publ_section_title
;
 [FeFe]-Hydrogenase Synthetic Mimics Based onPeri-Substituted
 Dichalcogenides
;
_journal_issue 17
_journal_name_full Organometallics
_journal_page_first 4449
_journal_paper_doi 10.1021/om500683p
_journal_volume 33
_journal_year 2014
_chemical_formula_moiety 'C24 H22 Fe2 O6 S Se'
_chemical_formula_sum 'C24 H22 Fe2 O6 S Se'
_chemical_formula_weight 629.13
_chemical_name_systematic
;
[{Fe(CO)~3~}~2~(\m~2~-1,8-SeS-2,7-di-<i>tert</i>-butyl-naph)]
;
_space_group_crystal_system triclinic
_space_group_IT_number 2
_space_group_name_Hall '-P 1'
_space_group_name_H-M_alt 'P -1'
_symmetry_space_group_name_Hall '-P 1'
_symmetry_space_group_name_H-M 'P -1'
_atom_sites_solution_hydrogens geom
_audit_creation_method SHELXL-2013
_cell_angle_alpha 79.877(8)
_cell_angle_beta 87.581(9)
_cell_angle_gamma 87.026(9)
_cell_formula_units_Z 4
_cell_length_a 7.4178(5)
_cell_length_b 14.1007(10)
_cell_length_c 24.3025(17)
_cell_measurement_reflns_used 10675
_cell_measurement_temperature 100(2)
_cell_measurement_theta_max 25.0
_cell_measurement_theta_min 2.4
_cell_volume 2497.6(3)
_computing_cell_refinement
;
CrystalClear-SM Expert 3.1 b27 (Rigaku, 2012)
;
_computing_data_collection
;
CrystalClear-SM Expert 3.1 b27 (Rigaku, 2012)
;
_computing_data_reduction
;
CrystalClear-SM Expert 3.1 b27 (Rigaku, 2012)
;
_computing_molecular_graphics
;
OLEX2 (Dolomanov, O.V., Bourhis, L.J., Gildea, R.J., Howard, J.A.K,
& Puschmann, H., 2009)
;
_computing_publication_material 'WinGX (Farrugia, 1999)'
_computing_structure_refinement 'SHELXL-2013 (Sheldrick, 2013)'
_computing_structure_solution 'SHELXS-2013 (Sheldrick, 2013)'
_diffrn_ambient_temperature 100(2)
_diffrn_detector CCD
_diffrn_detector_area_resol_mean 28.5714
_diffrn_measured_fraction_theta_full 0.941
_diffrn_measured_fraction_theta_max 0.963
_diffrn_measurement_device
;
AFC12 (Right): Kappa 3 circle
;
_diffrn_measurement_device_type
;
Rigaku Saturn724+ (2x2 bin mode)
;
_diffrn_measurement_method 'profile data from \w-scans'
_diffrn_measurement_specimen_support MiTeGen
_diffrn_radiation_monochromator Mirrors
_diffrn_radiation_type MoK\a
_diffrn_radiation_wavelength 0.71073
_diffrn_reflns_av_R_equivalents 0.1070
_diffrn_reflns_av_unetI/netI 0.1384
_diffrn_reflns_Laue_measured_fraction_full 0.941
_diffrn_reflns_Laue_measured_fraction_max 0.963
_diffrn_reflns_limit_h_max 8
_diffrn_reflns_limit_h_min -8
_diffrn_reflns_limit_k_max 16
_diffrn_reflns_limit_k_min -16
_diffrn_reflns_limit_l_max 28
_diffrn_reflns_limit_l_min -28
_diffrn_reflns_number 23769
_diffrn_reflns_point_group_measured_fraction_full 0.941
_diffrn_reflns_point_group_measured_fraction_max 0.963
_diffrn_reflns_theta_full 25.242
_diffrn_reflns_theta_max 25.027
_diffrn_reflns_theta_min 2.435
_diffrn_source 'Sealed Tube'
_exptl_absorpt_coefficient_mu 2.740
_exptl_absorpt_correction_T_max 1.000
_exptl_absorpt_correction_T_min 0.813
_exptl_absorpt_correction_type multi-scan
_exptl_absorpt_process_details
;
CrystalClear-SM Expert 3.1 b27 (Rigaku, 2012)
;
_exptl_crystal_colour Orange
_exptl_crystal_density_diffrn 1.673
_exptl_crystal_description Plate
_exptl_crystal_F_000 1264
_exptl_crystal_size_max 0.070
_exptl_crystal_size_mid 0.020
_exptl_crystal_size_min 0.010
_refine_diff_density_max 2.573
_refine_diff_density_min -0.897
_refine_diff_density_rms 0.253
_refine_ls_extinction_method none
_refine_ls_goodness_of_fit_ref 1.099
_refine_ls_hydrogen_treatment constr
_refine_ls_matrix_type full
_refine_ls_number_parameters 633
_refine_ls_number_reflns 8494
_refine_ls_number_restraints 260
_refine_ls_restrained_S_all 1.085
_refine_ls_R_factor_all 0.1723
_refine_ls_R_factor_gt 0.1000
_refine_ls_shift/su_max 0.000
_refine_ls_shift/su_mean 0.000
_refine_ls_structure_factor_coef Fsqd
_refine_ls_weighting_details 'w=1/[\s^2^(Fo^2^)+(0.1268P)^2^+39.5065P] where P=(Fo^2^+2Fc^2^)/3'
_refine_ls_weighting_scheme calc
_refine_ls_wR_factor_gt 0.2357
_refine_ls_wR_factor_ref 0.2862
_reflns_Friedel_coverage 0.000
_reflns_number_gt 5059
_reflns_number_total 8494
_reflns_threshold_expression 'I > 2\s(I)'
_cod_data_source_file om500683p_si_002.cif
_cod_data_source_block 7b
_cod_depositor_comments
;
The following automatic conversions were performed:

'_exptl_absorpt_correction_type' value 'Multi-scan' changed to
'multi-scan' according to
/usr/data/users/saulius/crontab/automatic-downloads/rss-feeds/ACS/lib/dictionaries/cif_core.dic
dictionary named 'cif_core.dic' version 2.4.2 from 2011-04-26.

Automatic conversion script
Id: cif_fix_values 2281 2013-09-26 08:29:07Z andrius 
;
_cod_database_code 4084250
_publ_secton_comment
;
The structure contains two crystallographically-independent molecules.
The sulphur and selenium atoms in both molecules are both disordered 
over two positions, with the refined percentage occupancy ratio between 
the major and minor positions (labelled Se/S and S'/Se' in molecule 1 
and Se1/S1 and S1'/Se1' in molecule 2 respectively), being 
51.1 (8) : 48.9 (8) (molecule 1) and 53.0 (8) : 47.0 (8) (molecule 2).
The hydrogen atoms were added at calculated positions and 
refined by use of a riding model with the isotropic 
displacement parameters based on the equivalent isotropic 
displacement parameter (Ueq) of the parent atom.
;
_shelx_space_group_comment
;
The symmetry employed for this shelxl refinement is uniquely defined
by the following loop, which should always be used as a source of
symmetry information in preference to the above space-group names.
They are only intended as comments.
;
_shelx_estimated_absorpt_t_min 0.831
_shelx_estimated_absorpt_t_max 0.973
_shelxl_version_number 2013-4

loop_
_space_group_symop_operation_xyz
'x, y, z'
'-x, -y, -z'

loop_
_atom_site_label
_atom_site_type_symbol
_atom_site_fract_x
_atom_site_fract_y
_atom_site_fract_z
_atom_site_U_iso_or_equiv
_atom_site_adp_type
_atom_site_occupancy
_atom_site_site_symmetry_order
_atom_site_calc_flag
_atom_site_refinement_flags_posn
_atom_site_refinement_flags_adp
_atom_site_refinement_flags_occupancy
_atom_site_disorder_assembly
_atom_site_disorder_group
C1 C 0.7114(18) 0.2952(10) 0.4737(5) 0.018(2) Uani 1 1 d . U . . .
C2 C 0.7036(19) 0.2443(10) 0.5286(6) 0.019(2) Uani 1 1 d . U . . .
C3 C 0.719(2) 0.2991(11) 0.5721(6) 0.026(3) Uani 1 1 d . U . . .
H3 H 0.7184 0.2668 0.6098 0.031 Uiso 1 1 calc R U . . .
C4 C 0.734(2) 0.3957(10) 0.5611(6) 0.025(3) Uani 1 1 d . U . . .
H4 H 0.7393 0.4295 0.5914 0.030 Uiso 1 1 calc R U . . .
C5 C 0.759(2) 0.5472(10) 0.4980(6) 0.023(3) Uani 1 1 d . U . . .
H5 H 0.7628 0.5788 0.5293 0.028 Uiso 1 1 calc R U . . .
C6 C 0.769(2) 0.6005(11) 0.4453(6) 0.025(3) Uani 1 1 d . U . . .
H6 H 0.7751 0.6685 0.4408 0.030 Uiso 1 1 calc R U . . .
C7 C 0.770(2) 0.5555(10) 0.3969(6) 0.021(3) Uani 1 1 d . U . . .
C8 C 0.7689(18) 0.4539(10) 0.4060(5) 0.018(2) Uani 1 1 d . U . . .
C9 C 0.739(2) 0.3987(10) 0.4616(6) 0.021(3) Uani 1 1 d . U . . .
C10 C 0.7421(19) 0.4472(10) 0.5067(5) 0.019(3) Uani 1 1 d . U . . .
C11 C 0.3941(19) 0.3822(10) 0.3460(5) 0.0184(15) Uani 1 1 d . U . . .
C12 C 0.607(2) 0.3434(11) 0.2577(6) 0.025(3) Uani 1 1 d . U . . .
C13 C 0.480(2) 0.1968(11) 0.3217(6) 0.023(3) Uani 1 1 d . U . . .
C14 C 1.0789(19) 0.2268(9) 0.4083(6) 0.017(2) Uani 1 1 d . U . . .
C15 C 0.8837(19) 0.1154(10) 0.3483(5) 0.0184(15) Uani 1 1 d . U . . .
C16 C 1.033(2) 0.2622(11) 0.2899(6) 0.028(3) Uani 1 1 d . U . . .
C17 C 0.782(2) 0.6253(11) 0.3406(6) 0.026(3) Uani 1 1 d . U . . .
C18 C 0.747(2) 0.7315(11) 0.3466(7) 0.033(3) Uani 1 1 d . U . . .
H18A H 0.7569 0.7725 0.3097 0.049 Uiso 1 1 calc R U . . .
H18B H 0.8372 0.7494 0.3709 0.049 Uiso 1 1 calc R U . . .
H18C H 0.6261 0.7402 0.3631 0.049 Uiso 1 1 calc R U . . .
C19 C 0.624(2) 0.6077(10) 0.3025(6) 0.025(2) Uani 1 1 d . U . . .
H19A H 0.6324 0.6521 0.2667 0.037 Uiso 1 1 calc R U . . .
H19B H 0.5077 0.6190 0.3214 0.037 Uiso 1 1 calc R U . . .
H19C H 0.6345 0.5411 0.2958 0.037 Uiso 1 1 calc R U . . .
C20 C 0.968(2) 0.6182(11) 0.3093(6) 0.028(3) Uani 1 1 d . U . . .
H20A H 0.9679 0.6641 0.2740 0.042 Uiso 1 1 calc R U . . .
H20B H 0.9909 0.5526 0.3017 0.042 Uiso 1 1 calc R U . . .
H20C H 1.0637 0.6335 0.3327 0.042 Uiso 1 1 calc R U . . .
C21 C 0.682(2) 0.1327(10) 0.5467(6) 0.025(3) Uani 1 1 d . U . . .
C22 C 0.706(2) 0.1014(12) 0.6106(6) 0.033(3) Uani 1 1 d . U . . .
H22A H 0.8279 0.1156 0.6200 0.050 Uiso 1 1 calc R U . . .
H22C H 0.6893 0.0320 0.6211 0.050 Uiso 1 1 calc R U . . .
H22B H 0.6166 0.1368 0.6310 0.050 Uiso 1 1 calc R U . . .
C23 C 0.491(2) 0.1077(11) 0.5355(6) 0.026(3) Uani 1 1 d . U . . .
H23A H 0.4034 0.1466 0.5544 0.038 Uiso 1 1 calc R U . . .
H23B H 0.4745 0.0392 0.5497 0.038 Uiso 1 1 calc R U . . .
H23C H 0.4720 0.1213 0.4951 0.038 Uiso 1 1 calc R U . . .
C24 C 0.829(2) 0.0742(11) 0.5190(6) 0.032(3) Uani 1 1 d . U . . .
H24A H 0.9485 0.0929 0.5279 0.048 Uiso 1 1 calc R U . . .
H24B H 0.8163 0.0871 0.4783 0.048 Uiso 1 1 calc R U . . .
H24C H 0.8167 0.0052 0.5331 0.048 Uiso 1 1 calc R U . . .
O1 O 0.2722(13) 0.4256(7) 0.3556(4) 0.024(2) Uani 1 1 d . U . . .
O2 O 0.6220(16) 0.3711(8) 0.2107(4) 0.033(3) Uani 1 1 d . U . . .
O3 O 0.4112(16) 0.1283(8) 0.3162(5) 0.039(3) Uani 1 1 d . U . . .
O4 O 1.1873(15) 0.2228(8) 0.4372(5) 0.036(3) Uani 1 1 d . U . . .
O5 O 0.8718(19) 0.0354(8) 0.3472(6) 0.052(3) Uani 1 1 d . U . . .
O6 O 1.1063(17) 0.2807(10) 0.2478(5) 0.050(3) Uani 1 1 d . U . . .
S S 0.675(7) 0.227(4) 0.418(2) 0.017(2) Uani 0.511(8) 1 d . U P A 1
Se Se 0.823(2) 0.4030(9) 0.3394(6) 0.0162(15) Uani 0.511(8) 1 d . U P A 1
Se' Se 0.655(3) 0.2192(17) 0.4191(9) 0.0172(19) Uani 0.489(8) 1 d . U P A 2
S' S 0.812(6) 0.393(3) 0.3469(16) 0.017(2) Uani 0.489(8) 1 d . U P A 2
Fe1 Fe 0.5847(3) 0.30417(13) 0.33182(8) 0.0160(5) Uani 1 1 d . U . . .
Fe2 Fe 0.9032(3) 0.23853(14) 0.35580(8) 0.0195(5) Uani 1 1 d . U . . .
C101 C 0.205(2) 0.8673(9) 0.1060(5) 0.019(3) Uani 1 1 d . U . . .
C102 C 0.198(2) 0.9348(10) 0.1419(6) 0.022(3) Uani 1 1 d . U . . .
C103 C 0.2096(19) 1.0324(10) 0.1167(6) 0.020(3) Uani 1 1 d . U . . .
H103 H 0.2076 1.0800 0.1400 0.024 Uiso 1 1 calc R U . . .
C104 C 0.224(2) 1.0609(9) 0.0601(6) 0.021(3) Uani 1 1 d . U . . .
H104 H 0.2247 1.1277 0.0448 0.026 Uiso 1 1 calc R U . . .
C105 C 0.258(2) 1.0239(10) -0.0343(6) 0.025(3) Uani 1 1 d . U . . .
H105 H 0.2573 1.0910 -0.0491 0.030 Uiso 1 1 calc R U . . .
C106 C 0.2778(19) 0.9591(9) -0.0688(6) 0.019(3) Uani 1 1 d . U . . .
H106 H 0.2878 0.9821 -0.1079 0.023 Uiso 1 1 calc R U . . .
C107 C 0.2844(19) 0.8585(9) -0.0498(5) 0.018(3) Uani 1 1 d . U . . .
C108 C 0.2725(18) 0.8279(9) 0.0079(5) 0.015(2) Uani 1 1 d . U . . .
C109 C 0.2381(18) 0.8922(9) 0.0470(5) 0.014(2) Uani 1 1 d . U . . .
C110 C 0.2384(19) 0.9921(9) 0.0236(5) 0.016(3) Uani 1 1 d . U . . .
C111 C -0.1003(18) 0.6863(9) 0.0430(5) 0.012(2) Uani 1 1 d . U . . .
C112 C 0.1273(19) 0.5178(9) 0.0618(5) 0.0167(15) Uani 1 1 d . U . . .
C113 C -0.035(2) 0.5690(10) 0.1475(6) 0.020(2) Uani 1 1 d . U . . .
C114 C 0.5696(19) 0.7247(9) 0.1384(5) 0.0167(15) Uani 1 1 d . U . . .
C115 C 0.3558(19) 0.5706(10) 0.1895(6) 0.020(2) Uani 1 1 d . U . . .
C116 C 0.5363(18) 0.5518(9) 0.0982(5) 0.015(2) Uani 1 1 d . U . . .
C117 C 0.303(2) 0.7930(10) -0.0974(5) 0.021(3) Uani 1 1 d . U . . .
C118 C 0.287(3) 0.8548(11) -0.1550(6) 0.035(4) Uani 1 1 d . U . . .
H18D H 0.3832 0.9009 -0.1613 0.052 Uiso 1 1 calc R U . . .
H18E H 0.1692 0.8900 -0.1574 0.052 Uiso 1 1 calc R U . . .
H18F H 0.2977 0.8135 -0.1836 0.052 Uiso 1 1 calc R U . . .
C119 C 0.1497(19) 0.7229(10) -0.0897(6) 0.022(3) Uani 1 1 d . U . . .
H19D H 0.1564 0.6817 -0.0528 0.033 Uiso 1 1 calc R U . . .
H19E H 0.1611 0.6827 -0.1188 0.033 Uiso 1 1 calc R U . . .
H19F H 0.0334 0.7594 -0.0925 0.033 Uiso 1 1 calc R U . . .
C120 C 0.493(2) 0.7380(10) -0.0947(6) 0.025(3) Uani 1 1 d . U . . .
H20D H 0.5057 0.6978 -0.0577 0.038 Uiso 1 1 calc R U . . .
H20E H 0.5880 0.7847 -0.1012 0.038 Uiso 1 1 calc R U . . .
H20F H 0.5032 0.6970 -0.1234 0.038 Uiso 1 1 calc R U . . .
C121 C 0.170(2) 0.9154(11) 0.2070(6) 0.026(3) Uani 1 1 d . U . . .
C122 C 0.196(2) 1.0092(10) 0.2319(6) 0.025(2) Uani 1 1 d . U . . .
H22D H 0.3175 1.0319 0.2220 0.037 Uiso 1 1 calc R U . . .
H22E H 0.1794 0.9949 0.2727 0.037 Uiso 1 1 calc R U . . .
H22F H 0.1062 1.0594 0.2165 0.037 Uiso 1 1 calc R U . . .
C123 C 0.313(2) 0.8408(11) 0.2359(6) 0.029(3) Uani 1 1 d . U . . .
H23D H 0.4347 0.8617 0.2237 0.044 Uiso 1 1 calc R U . . .
H23E H 0.2965 0.7777 0.2257 0.044 Uiso 1 1 calc R U . . .
H23F H 0.2991 0.8358 0.2766 0.044 Uiso 1 1 calc R U . . .
C124 C -0.023(2) 0.8862(11) 0.2248(6) 0.028(3) Uani 1 1 d . U . . .
H24D H -0.0356 0.8745 0.2657 0.041 Uiso 1 1 calc R U . . .
H24E H -0.0476 0.8273 0.2107 0.041 Uiso 1 1 calc R U . . .
H24F H -0.1088 0.9382 0.2093 0.041 Uiso 1 1 calc R U . . .
O101 O -0.2185(13) 0.7152(7) 0.0206(4) 0.022(2) Uani 1 1 d . U . . .
O102 O 0.1601(16) 0.4503(7) 0.0441(5) 0.034(3) Uani 1 1 d . U . . .
O103 O -0.1135(15) 0.5299(8) 0.1862(4) 0.036(3) Uani 1 1 d . U . . .
O104 O 0.6756(14) 0.7700(7) 0.1465(4) 0.026(2) Uani 1 1 d . U . . .
O105 O 0.3223(15) 0.5236(8) 0.2320(4) 0.033(3) Uani 1 1 d . U . . .
O106 O 0.6276(14) 0.4957(7) 0.0808(4) 0.029(2) Uani 1 1 d . U . . .
Se1 Se 0.3292(17) 0.6913(9) 0.0287(4) 0.0126(15) Uani 0.530(8) 1 d . U P B 1
S1 S 0.161(5) 0.743(2) 0.1353(12) 0.013(2) Uani 0.530(8) 1 d . U P B 1
S1' S 0.309(5) 0.699(3) 0.0357(14) 0.014(2) Uani 0.470(8) 1 d . U P B 2
Se1' Se 0.145(2) 0.7412(9) 0.1452(5) 0.0124(15) Uani 0.470(8) 1 d . U P B 2
Fe11 Fe 0.0863(3) 0.63074(13) 0.08744(8) 0.0149(4) Uani 1 1 d . U . . .
Fe12 Fe 0.3973(3) 0.64467(13) 0.12312(8) 0.0152(4) Uani 1 1 d . U . . .

loop_
_atom_site_aniso_label
_atom_site_aniso_U_11
_atom_site_aniso_U_22
_atom_site_aniso_U_33
_atom_site_aniso_U_23
_atom_site_aniso_U_13
_atom_site_aniso_U_12
C1 0.019(7) 0.019(4) 0.016(4) -0.007(3) -0.004(4) 0.013(6)
C2 0.018(7) 0.022(4) 0.017(4) -0.003(3) -0.003(5) 0.002(5)
C3 0.035(9) 0.026(5) 0.017(5) -0.004(4) -0.006(6) -0.001(7)
C4 0.035(9) 0.024(5) 0.016(5) -0.008(4) 0.006(6) 0.000(7)
C5 0.029(8) 0.025(5) 0.017(5) -0.008(4) -0.003(6) -0.005(6)
C6 0.034(9) 0.021(6) 0.021(5) -0.009(4) 0.002(6) -0.002(7)
C7 0.026(8) 0.023(4) 0.014(4) -0.005(3) 0.000(5) 0.004(6)
C8 0.017(7) 0.023(4) 0.014(4) -0.007(3) -0.008(5) 0.005(5)
C9 0.028(8) 0.020(4) 0.016(4) -0.008(3) 0.001(6) -0.001(6)
C10 0.026(8) 0.017(4) 0.015(4) -0.007(3) -0.007(6) 0.015(6)
C11 0.024(3) 0.020(3) 0.011(4) -0.004(3) -0.001(3) 0.001(3)
C12 0.032(8) 0.031(7) 0.012(3) -0.008(4) -0.003(4) 0.005(5)
C13 0.024(6) 0.025(5) 0.024(6) -0.012(5) -0.006(5) 0.002(4)
C14 0.023(5) 0.007(5) 0.021(6) -0.001(5) 0.000(4) 0.003(4)
C15 0.024(3) 0.020(3) 0.011(4) -0.004(3) -0.001(3) 0.001(3)
C16 0.028(6) 0.030(6) 0.024(5) -0.004(5) 0.007(4) 0.003(5)
C17 0.029(7) 0.026(5) 0.020(5) 0.000(4) -0.002(5) 0.007(6)
C18 0.046(10) 0.023(5) 0.030(9) -0.004(5) -0.005(7) 0.003(6)
C19 0.035(5) 0.019(4) 0.018(4) 0.004(4) -0.002(4) -0.005(4)
C20 0.031(6) 0.031(8) 0.021(7) -0.001(6) 0.003(5) -0.004(6)
C21 0.034(7) 0.020(5) 0.020(6) 0.000(4) -0.005(6) 0.006(6)
C22 0.046(10) 0.031(8) 0.019(6) 0.002(5) 0.002(6) 0.000(8)
C23 0.035(6) 0.021(7) 0.018(7) 0.002(6) 0.009(5) -0.005(6)
C24 0.039(8) 0.026(7) 0.026(7) 0.000(6) 0.003(7) 0.010(7)
O1 0.026(5) 0.017(5) 0.026(6) 0.004(4) -0.004(4) 0.005(4)
O2 0.053(8) 0.029(6) 0.014(4) -0.002(4) 0.003(5) -0.001(5)
O3 0.050(8) 0.032(6) 0.038(7) -0.014(5) -0.009(6) -0.012(5)
O4 0.032(6) 0.036(6) 0.034(6) 0.015(5) -0.014(4) 0.002(5)
O5 0.068(9) 0.025(5) 0.065(9) -0.017(6) -0.005(7) 0.006(6)
O6 0.046(8) 0.070(9) 0.028(6) -0.002(6) 0.016(5) 0.009(7)
S 0.022(6) 0.014(6) 0.014(3) -0.001(3) -0.003(3) -0.004(5)
Se 0.023(3) 0.013(3) 0.011(4) 0.002(2) -0.001(2) 0.001(2)
Se' 0.021(5) 0.016(5) 0.014(2) -0.002(2) 0.000(2) 0.001(3)
S' 0.023(5) 0.016(4) 0.013(7) -0.002(5) -0.001(5) -0.002(4)
Fe1 0.0217(11) 0.0135(10) 0.0129(9) -0.0016(7) -0.0012(8) -0.0023(8)
Fe2 0.0232(11) 0.0185(10) 0.0166(10) -0.0039(8) 0.0011(8) 0.0024(8)
C101 0.030(8) 0.012(3) 0.014(4) 0.001(3) -0.001(5) -0.001(4)
C102 0.031(8) 0.014(4) 0.020(4) -0.002(3) -0.001(5) -0.005(6)
C103 0.022(8) 0.017(5) 0.021(5) -0.006(4) 0.005(6) -0.003(6)
C104 0.039(9) 0.005(5) 0.020(5) 0.000(4) 0.000(6) -0.002(6)
C105 0.051(10) 0.007(5) 0.016(5) 0.001(4) 0.002(7) 0.000(6)
C106 0.028(8) 0.016(4) 0.012(5) 0.000(4) 0.003(6) -0.004(6)
C107 0.028(8) 0.013(4) 0.015(4) -0.005(3) -0.005(5) 0.004(5)
C108 0.021(7) 0.012(4) 0.012(4) 0.000(3) -0.001(5) -0.002(5)
C109 0.020(7) 0.009(4) 0.013(4) -0.001(3) -0.008(5) -0.004(5)
C110 0.024(7) 0.009(4) 0.014(4) 0.000(3) -0.006(5) 0.004(5)
C111 0.021(4) 0.005(5) 0.013(5) -0.003(4) 0.002(4) -0.006(4)
C112 0.023(4) 0.016(3) 0.012(4) -0.003(3) 0.000(3) -0.002(3)
C113 0.026(6) 0.015(6) 0.016(5) 0.002(4) 0.000(4) -0.002(4)
C114 0.023(4) 0.016(3) 0.012(4) -0.003(3) 0.000(3) -0.002(3)
C115 0.021(7) 0.023(6) 0.013(4) 0.003(4) 0.000(4) 0.002(4)
C116 0.015(5) 0.014(5) 0.014(6) 0.001(4) 0.001(4) -0.002(4)
C117 0.032(7) 0.020(6) 0.010(5) -0.005(4) -0.003(6) 0.004(5)
C118 0.066(12) 0.027(8) 0.012(5) -0.004(5) -0.004(6) -0.001(7)
C119 0.026(6) 0.021(7) 0.023(7) -0.014(5) -0.001(6) 0.004(5)
C120 0.027(6) 0.016(7) 0.037(9) -0.017(6) 0.001(6) -0.004(5)
C121 0.035(7) 0.026(6) 0.020(5) -0.008(4) 0.000(6) -0.004(5)
C122 0.035(5) 0.019(4) 0.018(4) 0.004(4) -0.002(4) -0.005(4)
C123 0.038(7) 0.031(7) 0.019(7) -0.008(6) -0.002(6) -0.001(6)
C124 0.036(6) 0.018(7) 0.029(8) -0.006(6) 0.007(6) -0.001(5)
O101 0.029(5) 0.022(5) 0.015(5) -0.007(4) -0.009(4) 0.005(4)
O102 0.046(7) 0.016(5) 0.045(7) -0.012(4) -0.011(5) -0.005(5)
O103 0.039(7) 0.042(7) 0.023(5) 0.006(5) 0.003(4) -0.016(5)
O104 0.026(6) 0.034(6) 0.018(5) -0.002(4) -0.011(4) -0.007(4)
O105 0.035(7) 0.043(7) 0.017(5) 0.008(4) 0.005(4) 0.000(5)
O106 0.037(7) 0.010(5) 0.037(6) -0.003(4) 0.006(5) 0.006(4)
Se1 0.019(3) 0.011(3) 0.008(3) -0.0017(18) 0.0005(18) 0.001(2)
S1 0.022(5) 0.012(3) 0.006(7) -0.001(4) 0.003(5) -0.001(3)
S1' 0.023(6) 0.010(4) 0.009(4) -0.004(4) 0.005(3) 0.003(4)
Se1' 0.021(3) 0.0115(17) 0.004(4) -0.001(2) 0.001(3) -0.0006(17)
Fe11 0.0202(11) 0.0098(9) 0.0145(10) -0.0009(7) -0.0020(7) -0.0016(8)
Fe12 0.0209(11) 0.0111(9) 0.0126(9) 0.0003(7) -0.0015(8) 0.0012(8)

loop_
_atom_type_symbol
_atom_type_description
_atom_type_scat_dispersion_real
_atom_type_scat_dispersion_imag
_atom_type_scat_source
C C 0.0033 0.0016 'International Tables Vol C Tables 4.2.6.8 and 6.1.1.4'
H H 0.0000 0.0000 'International Tables Vol C Tables 4.2.6.8 and 6.1.1.4'
O O 0.0106 0.0060 'International Tables Vol C Tables 4.2.6.8 and 6.1.1.4'
S S 0.1246 0.1234 'International Tables Vol C Tables 4.2.6.8 and 6.1.1.4'
Se Se -0.0929 2.2259 'International Tables Vol C Tables 4.2.6.8 and 6.1.1.4'
Fe Fe 0.3463 0.8444 'International Tables Vol C Tables 4.2.6.8 and 6.1.1.4'

loop_
_geom_angle_atom_site_label_1
_geom_angle_atom_site_label_2
_geom_angle_atom_site_label_3
_geom_angle
C2 C1 C9 121.6(12)
C2 C1 S 117(2)
C9 C1 S 121(2)
C2 C1 Se' 113.3(12)
C9 C1 Se' 124.7(12)
C1 C2 C3 116.6(13)
C1 C2 C21 126.3(12)
C3 C2 C21 117.1(12)
C4 C3 C2 121.8(14)
C4 C3 H3 119.1
C2 C3 H3 119.1
C3 C4 C10 122.2(13)
C3 C4 H4 118.9
C10 C4 H4 118.9
C6 C5 C10 121.4(13)
C6 C5 H5 119.3
C10 C5 H5 119.3
C5 C6 C7 121.2(13)
C5 C6 H6 119.4
C7 C6 H6 119.4
C8 C7 C6 117.2(12)
C8 C7 C17 127.8(12)
C6 C7 C17 114.9(12)
C7 C8 C9 121.1(12)
C7 C8 S' 118.5(15)
C9 C8 S' 120.4(15)
C7 C8 Se 112.4(10)
C9 C8 Se 126.4(10)
C10 C9 C8 117.7(12)
C10 C9 C1 117.8(12)
C8 C9 C1 124.5(12)
C9 C10 C4 119.8(13)
C9 C10 C5 120.7(13)
C4 C10 C5 119.5(12)
O1 C11 Fe1 176.2(13)
O2 C12 Fe1 178.0(13)
O3 C13 Fe1 178.8(14)
O4 C14 Fe2 176.3(14)
O5 C15 Fe2 175.5(13)
O6 C16 Fe2 176.3(15)
C18 C17 C7 112.9(12)
C18 C17 C20 106.9(13)
C7 C17 C20 113.4(12)
C18 C17 C19 102.9(12)
C7 C17 C19 109.6(12)
C20 C17 C19 110.7(12)
C17 C18 H18A 109.5
C17 C18 H18B 109.5
H18A C18 H18B 109.5
C17 C18 H18C 109.5
H18A C18 H18C 109.5
H18B C18 H18C 109.5
C17 C19 H19A 109.5
C17 C19 H19B 109.5
H19A C19 H19B 109.5
C17 C19 H19C 109.5
H19A C19 H19C 109.5
H19B C19 H19C 109.5
C17 C20 H20A 109.5
C17 C20 H20B 109.5
H20A C20 H20B 109.5
C17 C20 H20C 109.5
H20A C20 H20C 109.5
H20B C20 H20C 109.5
C23 C21 C24 113.2(12)
C23 C21 C22 106.3(13)
C24 C21 C22 105.1(12)
C23 C21 C2 109.7(11)
C24 C21 C2 111.6(13)
C22 C21 C2 110.8(11)
C21 C22 H22A 109.5
C21 C22 H22C 109.5
H22A C22 H22C 109.5
C21 C22 H22B 109.5
H22A C22 H22B 109.5
H22C C22 H22B 109.5
C21 C23 H23A 109.5
C21 C23 H23B 109.5
H23A C23 H23B 109.5
C21 C23 H23C 109.5
H23A C23 H23C 109.5
H23B C23 H23C 109.5
C21 C24 H24A 109.5
C21 C24 H24B 109.5
H24A C24 H24B 109.5
C21 C24 H24C 109.5
H24A C24 H24C 109.5
H24B C24 H24C 109.5
C1 S Fe2 112(2)
C1 S Fe1 121(3)
Fe2 S Fe1 69.0(14)
C8 Se Fe2 113.3(7)
C8 Se Fe1 105.2(8)
Fe2 Se Fe1 66.0(3)
C1 Se' Fe1 115.9(11)
C1 Se' Fe2 103.2(9)
Fe1 Se' Fe2 66.3(5)
C8 S' Fe2 123(2)
C8 S' Fe1 113(2)
Fe2 S' Fe1 69.6(10)
C12 Fe1 C13 90.9(7)
C12 Fe1 C11 98.7(6)
C13 Fe1 C11 102.8(6)
C12 Fe1 S' 91.6(11)
C13 Fe1 S' 156.1(12)
C11 Fe1 S' 100.3(12)
C12 Fe1 S 155.4(13)
C13 Fe1 S 89.8(14)
C11 Fe1 S 105.1(14)
C12 Fe1 Se' 157.6(7)
C13 Fe1 Se' 85.8(7)
C11 Fe1 Se' 103.7(7)
S' Fe1 Se' 82.9(10)
C12 Fe1 Se 86.7(6)
C13 Fe1 Se 156.8(6)
C11 Fe1 Se 100.5(6)
S Fe1 Se 83.1(12)
C12 Fe1 Fe2 101.8(5)
C13 Fe1 Fe2 101.2(5)
C11 Fe1 Fe2 148.0(4)
S' Fe1 Fe2 55.1(11)
S Fe1 Fe2 54.1(12)
Se' Fe1 Fe2 57.4(5)
Se Fe1 Fe2 56.9(4)
C15 Fe2 C16 90.6(6)
C15 Fe2 C14 101.4(6)
C16 Fe2 C14 102.9(7)
C15 Fe2 S 90.8(15)
C16 Fe2 S 161.5(17)
C14 Fe2 S 94.9(17)
C15 Fe2 S' 154.6(12)
C16 Fe2 S' 91.0(11)
C14 Fe2 S' 102.9(12)
C15 Fe2 Se 154.6(6)
C16 Fe2 Se 86.0(6)
C14 Fe2 Se 103.9(6)
S Fe2 Se 84.9(15)
C15 Fe2 Se' 87.7(7)
C16 Fe2 Se' 160.2(8)
C14 Fe2 Se' 96.8(8)
S' Fe2 Se' 82.4(10)
C15 Fe2 Fe1 99.9(5)
C16 Fe2 Fe1 104.7(5)
C14 Fe2 Fe1 144.7(4)
S Fe2 Fe1 56.9(17)
S' Fe2 Fe1 55.3(12)
Se Fe2 Fe1 57.1(4)
Se' Fe2 Fe1 56.3(7)
C102 C101 C109 123.2(12)
C102 C101 S1 118.3(13)
C109 C101 S1 118.4(12)
C102 C101 Se1' 111.3(10)
C109 C101 Se1' 125.2(10)
C101 C102 C103 116.6(13)
C101 C102 C121 127.7(12)
C103 C102 C121 115.7(12)
C104 C103 C102 122.4(12)
C104 C103 H103 118.8
C102 C103 H103 118.8
C103 C104 C110 121.0(12)
C103 C104 H104 119.5
C110 C104 H104 119.5
C106 C105 C110 119.6(12)
C106 C105 H105 120.2
C110 C105 H105 120.2
C105 C106 C107 123.3(13)
C105 C106 H106 118.3
C107 C106 H106 118.3
C108 C107 C106 116.4(11)
C108 C107 C117 127.7(12)
C106 C107 C117 115.9(11)
C107 C108 C109 123.5(12)
C107 C108 S1' 118.6(13)
C109 C108 S1' 117.9(14)
C107 C108 Se1 112.1(9)
C109 C108 Se1 124.3(10)
C110 C109 C101 117.4(11)
C110 C109 C108 115.2(11)
C101 C109 C108 127.5(11)
C105 C110 C104 119.4(12)
C105 C110 C109 121.6(11)
C104 C110 C109 118.9(12)
O101 C111 Fe11 174.0(12)
O102 C112 Fe11 176.2(13)
O103 C113 Fe11 179.4(14)
O104 C114 Fe12 177.4(13)
O105 C115 Fe12 177.4(13)
O106 C116 Fe12 177.2(12)
C118 C117 C119 107.4(12)
C118 C117 C120 108.4(13)
C119 C117 C120 111.4(11)
C118 C117 C107 110.7(11)
C119 C117 C107 109.4(11)
C120 C117 C107 109.6(11)
C117 C118 H18D 109.5
C117 C118 H18E 109.5
H18D C118 H18E 109.5
C117 C118 H18F 109.5
H18D C118 H18F 109.5
H18E C118 H18F 109.5
C117 C119 H19D 109.5
C117 C119 H19E 109.5
H19D C119 H19E 109.5
C117 C119 H19F 109.5
H19D C119 H19F 109.5
H19E C119 H19F 109.5
C117 C120 H20D 109.5
C117 C120 H20E 109.5
H20D C120 H20E 109.5
C117 C120 H20F 109.5
H20D C120 H20F 109.5
H20E C120 H20F 109.5
C124 C121 C123 111.7(13)
C124 C121 C102 111.4(12)
C123 C121 C102 112.2(12)
C124 C121 C122 105.2(12)
C123 C121 C122 104.7(11)
C102 C121 C122 111.2(11)
C121 C122 H22D 109.5
C121 C122 H22E 109.5
H22D C122 H22E 109.5
C121 C122 H22F 109.5
H22D C122 H22F 109.5
H22E C122 H22F 109.5
C121 C123 H23D 109.5
C121 C123 H23E 109.5
H23D C123 H23E 109.5
C121 C123 H23F 109.5
H23D C123 H23F 109.5
H23E C123 H23F 109.5
C121 C124 H24D 109.5
C121 C124 H24E 109.5
H24D C124 H24E 109.5
C121 C124 H24F 109.5
H24D C124 H24F 109.5
H24E C124 H24F 109.5
C108 Se1 Fe12 113.3(6)
C108 Se1 Fe11 105.3(6)
Fe12 Se1 Fe11 65.2(3)
C101 S1 Fe12 111.5(16)
C101 S1 Fe11 125.9(16)
Fe12 S1 Fe11 69.4(8)
C108 S1' Fe11 115.8(18)
C108 S1' Fe12 122.5(19)
Fe11 S1' Fe12 69.5(9)
C101 Se1' Fe11 114.7(6)
C101 Se1' Fe12 102.1(7)
Fe11 Se1' Fe12 65.1(3)
C113 Fe11 C112 90.1(6)
C113 Fe11 C111 101.6(6)
C112 Fe11 C111 100.8(6)
C113 Fe11 S1' 159.7(12)
C112 Fe11 S1' 92.7(10)
C111 Fe11 S1' 97.5(12)
C113 Fe11 S1 90.8(9)
C112 Fe11 S1 152.7(10)
C111 Fe11 S1 105.6(10)
C113 Fe11 Se1' 85.0(5)
C112 Fe11 Se1' 153.1(6)
C111 Fe11 Se1' 106.1(5)
S1' Fe11 Se1' 83.5(9)
C113 Fe11 Se1 160.0(6)
C112 Fe11 Se1 87.5(5)
C111 Fe11 Se1 98.3(5)
S1 Fe11 Se1 82.4(7)
C113 Fe11 Fe12 103.5(5)
C112 Fe11 Fe12 98.2(4)
C111 Fe11 Fe12 148.2(4)
S1' Fe11 Fe12 56.2(11)
S1 Fe11 Fe12 55.2(9)
Se1' Fe11 Fe12 57.7(4)
Se1 Fe11 Fe12 57.2(3)
C115 Fe12 C116 92.5(6)
C115 Fe12 C114 102.8(6)
C116 Fe12 C114 101.1(6)
C115 Fe12 S1 92.0(9)
C116 Fe12 S1 160.6(10)
C114 Fe12 S1 96.3(10)
C115 Fe12 S1' 148.5(11)
C116 Fe12 S1' 89.7(10)
C114 Fe12 S1' 107.5(11)
C115 Fe12 Se1 149.8(6)
C116 Fe12 Se1 83.9(5)
C114 Fe12 Se1 107.4(5)
S1 Fe12 Se1 82.7(8)
C115 Fe12 Se1' 86.6(5)
C116 Fe12 Se1' 162.3(6)
C114 Fe12 Se1' 96.4(6)
S1' Fe12 Se1' 82.1(9)
C115 Fe12 Fe11 95.0(5)
C116 Fe12 Fe11 105.4(4)
C114 Fe12 Fe11 147.2(4)
S1 Fe12 Fe11 55.4(9)
S1' Fe12 Fe11 54.3(10)
Se1 Fe12 Fe11 57.6(3)
Se1' Fe12 Fe11 57.2(4)

loop_
_geom_bond_atom_site_label_1
_geom_bond_atom_site_label_2
_geom_bond_distance
C1 C2 1.399(19)
C1 C9 1.460(19)
C1 S 1.83(6)
C1 Se' 1.92(3)
C2 C3 1.426(19)
C2 C21 1.57(2)
C3 C4 1.35(2)
C3 H3 0.9500
C4 C10 1.392(19)
C4 H4 0.9500
C5 C6 1.37(2)
C5 C10 1.40(2)
C5 H5 0.9500
C6 C7 1.430(18)
C6 H6 0.9500
C7 C8 1.41(2)
C7 C17 1.54(2)
C8 C9 1.452(19)
C8 S' 1.81(4)
C8 Se 1.902(19)
C9 C10 1.391(18)
C11 O1 1.106(16)
C11 Fe1 1.805(14)
C12 O2 1.142(17)
C12 Fe1 1.792(14)
C13 O3 1.146(17)
C13 Fe1 1.797(14)
C14 O4 1.083(16)
C14 Fe2 1.843(14)
C15 O5 1.141(17)
C15 Fe2 1.791(14)
C16 O6 1.136(18)
C16 Fe2 1.820(15)
C17 C18 1.54(2)
C17 C20 1.56(2)
C17 C19 1.58(2)
C18 H18A 0.9800
C18 H18B 0.9800
C18 H18C 0.9800
C19 H19A 0.9800
C19 H19B 0.9800
C19 H19C 0.9800
C20 H20A 0.9800
C20 H20B 0.9800
C20 H20C 0.9800
C21 C23 1.52(2)
C21 C24 1.54(2)
C21 C22 1.554(19)
C22 H22A 0.9800
C22 H22C 0.9800
C22 H22B 0.9800
C23 H23A 0.9800
C23 H23B 0.9800
C23 H23C 0.9800
C24 H24A 0.9800
C24 H24B 0.9800
C24 H24C 0.9800
S Fe2 2.21(4)
S Fe1 2.28(6)
Se Fe2 2.334(13)
Se Fe1 2.338(14)
Se' Fe1 2.31(2)
Se' Fe2 2.342(15)
S' Fe2 2.23(4)
S' Fe1 2.23(4)
Fe1 Fe2 2.545(3)
C101 C102 1.398(18)
C101 C109 1.427(18)
C101 S1 1.82(3)
C101 Se1' 1.928(19)
C102 C103 1.410(19)
C102 C121 1.56(2)
C103 C104 1.366(19)
C103 H103 0.9500
C104 C110 1.422(18)
C104 H104 0.9500
C105 C106 1.343(19)
C105 C110 1.405(19)
C105 H105 0.9500
C106 C107 1.411(19)
C106 H106 0.9500
C107 C108 1.393(18)
C107 C117 1.599(17)
C108 C109 1.432(17)
C108 S1' 1.83(4)
C108 Se1 1.933(18)
C109 C110 1.423(18)
C111 O101 1.076(15)
C111 Fe11 1.847(14)
C112 O102 1.124(16)
C112 Fe11 1.816(13)
C113 O103 1.157(17)
C113 Fe11 1.793(14)
C114 O104 1.084(15)
C114 Fe12 1.839(14)
C115 O105 1.149(16)
C115 Fe12 1.785(14)
C116 O106 1.140(16)
C116 Fe12 1.798(13)
C117 C118 1.521(19)
C117 C119 1.53(2)
C117 C120 1.57(2)
C118 H18D 0.9800
C118 H18E 0.9800
C118 H18F 0.9800
C119 H19D 0.9800
C119 H19E 0.9800
C119 H19F 0.9800
C120 H20D 0.9800
C120 H20E 0.9800
C120 H20F 0.9800
C121 C124 1.53(2)
C121 C123 1.55(2)
C121 C122 1.571(19)
C122 H22D 0.9800
C122 H22E 0.9800
C122 H22F 0.9800
C123 H23D 0.9800
C123 H23E 0.9800
C123 H23F 0.9800
C124 H24D 0.9800
C124 H24E 0.9800
C124 H24F 0.9800
Se1 Fe12 2.342(12)
Se1 Fe11 2.351(10)
S1 Fe12 2.22(3)
S1 Fe11 2.22(3)
S1' Fe11 2.19(3)
S1' Fe12 2.24(4)
Se1' Fe11 2.341(13)
Se1' Fe12 2.356(12)
Fe11 Fe12 2.528(3)

loop_
_geom_torsion_atom_site_label_1
_geom_torsion_atom_site_label_2
_geom_torsion_atom_site_label_3
_geom_torsion_atom_site_label_4
_geom_torsion
C9 C1 C2 C3 2(2)
S C1 C2 C3 -176(2)
Se' C1 C2 C3 -171.6(13)
C9 C1 C2 C21 -177.5(13)
S C1 C2 C21 5(3)
Se' C1 C2 C21 9(2)
C1 C2 C3 C4 2(2)
C21 C2 C3 C4 -178.5(14)
C2 C3 C4 C10 -2(2)
C10 C5 C6 C7 -2(2)
C5 C6 C7 C8 -3(2)
C5 C6 C7 C17 -179.8(14)
C6 C7 C8 C9 10(2)
C17 C7 C8 C9 -174.2(14)
C6 C7 C8 S' -169(2)
C17 C7 C8 S' 7(3)
C6 C7 C8 Se -167.2(12)
C17 C7 C8 Se 9(2)
C7 C8 C9 C10 -11(2)
S' C8 C9 C10 168(2)
Se C8 C9 C10 165.7(12)
C7 C8 C9 C1 171.1(13)
S' C8 C9 C1 -11(3)
Se C8 C9 C1 -13(2)
C2 C1 C9 C10 -5(2)
S C1 C9 C10 172(2)
Se' C1 C9 C10 167.1(13)
C2 C1 C9 C8 172.7(13)
S C1 C9 C8 -10(3)
Se' C1 C9 C8 -15(2)
C8 C9 C10 C4 -173.0(13)
C1 C9 C10 C4 5(2)
C8 C9 C10 C5 5(2)
C1 C9 C10 C5 -176.6(13)
C3 C4 C10 C9 -2(2)
C3 C4 C10 C5 -179.7(15)
C6 C5 C10 C9 1(2)
C6 C5 C10 C4 179.4(14)
C8 C7 C17 C18 170.5(14)
C6 C7 C17 C18 -13.3(19)
C8 C7 C17 C20 -68(2)
C6 C7 C17 C20 108.4(15)
C8 C7 C17 C19 56.5(19)
C6 C7 C17 C19 -127.3(14)
C1 C2 C21 C23 -71.1(18)
C3 C2 C21 C23 109.7(14)
C1 C2 C21 C24 55.2(19)
C3 C2 C21 C24 -124.0(14)
C1 C2 C21 C22 171.9(14)
C3 C2 C21 C22 -7.3(18)
C2 C1 S Fe2 -124(2)
C9 C1 S Fe2 59(4)
Se' C1 S Fe2 -168(34)
C2 C1 S Fe1 158.2(16)
C9 C1 S Fe1 -19(3)
Se' C1 S Fe1 114(33)
C7 C8 S' Fe2 159.6(17)
C9 C8 S' Fe2 -19(3)
Se C8 S' Fe2 147(21)
C7 C8 S' Fe1 -120.4(16)
C9 C8 S' Fe1 61(3)
Se C8 S' Fe1 -133(20)
C109 C101 C102 C103 5(2)
S1 C101 C102 C103 -172.1(17)
Se1' C101 C102 C103 -169.9(12)
C109 C101 C102 C121 -177.4(14)
S1 C101 C102 C121 6(3)
Se1' C101 C102 C121 8(2)
C101 C102 C103 C104 1(2)
C121 C102 C103 C104 -176.5(14)
C102 C103 C104 C110 -4(2)
C110 C105 C106 C107 -2(2)
C105 C106 C107 C108 -1(2)
C105 C106 C107 C117 178.4(14)
C106 C107 C108 C109 6(2)
C117 C107 C108 C109 -173.6(13)
C106 C107 C108 S1' -172.3(18)
C117 C107 C108 S1' 8(2)
C106 C107 C108 Se1 -168.9(11)
C117 C107 C108 Se1 11.7(19)
C102 C101 C109 C110 -9(2)
S1 C101 C109 C110 168.3(17)
Se1' C101 C109 C110 165.4(12)
C102 C101 C109 C108 171.0(14)
S1 C101 C109 C108 -12(2)
Se1' C101 C109 C108 -15(2)
C107 C108 C109 C110 -7(2)
S1' C108 C109 C110 170.8(17)
Se1 C108 C109 C110 166.8(11)
C107 C108 C109 C101 173.1(14)
S1' C108 C109 C101 -9(2)
Se1 C108 C109 C101 -13(2)
C106 C105 C110 C104 177.7(14)
C106 C105 C110 C109 0(2)
C103 C104 C110 C105 -178.3(14)
C103 C104 C110 C109 0(2)
C101 C109 C110 C105 -176.0(14)
C108 C109 C110 C105 4(2)
C101 C109 C110 C104 6(2)
C108 C109 C110 C104 -173.5(13)
C108 C107 C117 C118 172.5(15)
C106 C107 C117 C118 -6.9(18)
C108 C107 C117 C119 54.4(19)
C106 C107 C117 C119 -125.0(14)
C108 C107 C117 C120 -68.1(19)
C106 C107 C117 C120 112.5(14)
C101 C102 C121 C124 -70.6(19)
C103 C102 C121 C124 107.1(15)
C101 C102 C121 C123 55(2)
C103 C102 C121 C123 -126.8(14)
C101 C102 C121 C122 172.3(15)
C103 C102 C121 C122 -9.9(19)
C102 C101 S1 Fe12 -119.2(14)
C109 C101 S1 Fe12 64(2)
Se1' C101 S1 Fe12 -135(14)
C102 C101 S1 Fe11 161.2(15)
C109 C101 S1 Fe11 -16(3)
Se1' C101 S1 Fe11 145(15)
C107 C108 S1' Fe11 -122.5(17)
C109 C108 S1' Fe11 59(3)
Se1 C108 S1' Fe11 -148(16)
C107 C108 S1' Fe12 156.4(15)
C109 C108 S1' Fe12 -22(3)
Se1 C108 S1' Fe12 130(16)
